data_2008530
loop_
_publ_author_name
'Castellari, Carlo'
'Feroci, Giorgio'
'Ottani, Stefano'

_publ_section_title
;Diclofenac interactions:
 tetrakis[\m-2-(2,6-dichloroanilino)phenylacetato]-1:2\k^8^<i>O</i>:<i>O</i>'-diacetone-1\k<i>O</i>,2\k<i>O</i>-dicopper(II)(<i>Cu</i>---<i>Cu</i>)
 acetaldehyde solvate
;
_journal_issue 6
_journal_name_full 'Acta Crystallographica Section C'
_journal_page_first 907
_journal_page_last 910
_journal_paper_doi 10.1107/S0108270199002206
_journal_volume 55
_journal_year 1999
_chemical_formula_iupac '[Cu2 (C14 H10 Cl2 N O2)4 (C3 H6 O)2], C2 H4 O'
_chemical_formula_moiety 'C62 H52 Cl8 Cu2 N4 O10, C2 H4 O'
_chemical_formula_sum 'C64 H56 Cl8 Cu2 N4 O11'
_chemical_formula_weight 1467.80
_chemical_name_systematic
;
Tetra-\m-[(2,6-dichlorophenyl)amino-phenyl(acetato-O,O')]-bis(acetone-O)
-di-copper(II), acetaldeyde solvate
;
_space_group_IT_number 2
_symmetry_cell_setting triclinic
_symmetry_space_group_name_Hall '-P 1'
_symmetry_space_group_name_H-M 'P -1'
_audit_creation_method SHELXL-97
_cell_angle_alpha 110.13(6)
_cell_angle_beta 96.85(3)
_cell_angle_gamma 81.97(4)
_cell_formula_units_Z 1
_cell_length_a 11.148(2)
_cell_length_b 14.470(10)
_cell_length_c 11.080(10)
_cell_measurement_reflns_used 25
_cell_measurement_temperature 293(2)
_cell_measurement_theta_max 15.55
_cell_measurement_theta_min 6.13
_cell_volume 1657(2)
_computing_cell_refinement 'CAD-4 Software'
_computing_data_collection 'CAD-4 Software (Enraf-Nonius, 1989)'
_computing_data_reduction 'MolEN (Fair, 1990)'
_computing_molecular_graphics 'ORTEPII (Johnson, 1976)'
_computing_structure_refinement 'SHELXL97 (Sheldrick, 1997)'
_computing_structure_solution 'SHELXS86 (Sheldrick, 1990)'
_diffrn_ambient_temperature 293(2)
_diffrn_measured_fraction_theta_full 0.996
_diffrn_measured_fraction_theta_max 0.996
_diffrn_measurement_device 'Enraf-Nonius CAD-4'
_diffrn_measurement_method 'profile data from \w'
_diffrn_radiation_monochromator graphite
_diffrn_radiation_source 'fine-focus sealed tube'
_diffrn_radiation_type MoK\a
_diffrn_radiation_wavelength 0.71069
_diffrn_reflns_av_R_equivalents 0.031
_diffrn_reflns_av_sigmaI/netI 0.1027
_diffrn_reflns_limit_h_max 15
_diffrn_reflns_limit_h_min -15
_diffrn_reflns_limit_k_max 19
_diffrn_reflns_limit_k_min -20
_diffrn_reflns_limit_l_max 15
_diffrn_reflns_limit_l_min 0
_diffrn_reflns_number 10052
_diffrn_reflns_theta_full 29.96
_diffrn_reflns_theta_max 29.96
_diffrn_reflns_theta_min 2.51
_diffrn_standards_decay_% 4.7
_diffrn_standards_interval_time 160
_diffrn_standards_number 3
_exptl_absorpt_coefficient_mu 1.025
_exptl_absorpt_correction_T_max 0.857
_exptl_absorpt_correction_T_min 0.772
_exptl_absorpt_correction_type 'empirical via \y scan (North et al.,  1968)'
_exptl_crystal_colour 'dark green'
_exptl_crystal_density_diffrn 1.471
_exptl_crystal_density_method 'not measured'
_exptl_crystal_description block
_exptl_crystal_F_000 750
_exptl_crystal_size_max 0.25
_exptl_crystal_size_mid 0.18
_exptl_crystal_size_min 0.15
_refine_diff_density_max 0.32
_refine_diff_density_min -0.42
_refine_ls_extinction_method none
_refine_ls_goodness_of_fit_ref 0.902
_refine_ls_hydrogen_treatment mixed
_refine_ls_matrix_type full
_refine_ls_number_parameters 428
_refine_ls_number_reflns 9621
_refine_ls_number_restraints 43
_refine_ls_restrained_S_all 0.903
_refine_ls_R_factor_all 0.137
_refine_ls_R_factor_gt 0.042
_refine_ls_shift/su_max 0.017
_refine_ls_shift/su_mean 0.001
_refine_ls_structure_factor_coef Fsqd
_refine_ls_weighting_details 'w = 1/[\s^2^(Fo^2^)+(0.0463P)^2^+0.2788P] where P = (Fo^2^+2Fc^2^)/3'
_refine_ls_weighting_scheme calc
_refine_ls_wR_factor_ref 0.110
_reflns_number_gt 4100
_reflns_number_total 9621
_reflns_threshold_expression I>2\s(I)
_cod_data_source_file bm1274.cif
_cod_data_source_block 1
_cod_depositor_comments
;
The following automatic conversions were performed:
'_symmetry_cell_setting' value 'Triclinic' changed to 'triclinic'
according to '/home/saulius/struct/CIF-dictionaries/cif_core.dic'
dictionary named 'cif_core.dic' version 2.4.1 from 2010-06-29.

Automatic conversion script
Id: cif_fix_enum 1527 2010-12-29 10:47:43Z saulius 

The following automatic conversions were performed:

'_refine_ls_weighting_scheme' value 'calc w =
1/[\s^2^(Fo^2^)+(0.0463P)^2^+0.2788P] where P = (Fo^2^+2Fc^2^)/3' was
changed to 'calc'. New tag '_refine_ls_weighting_details' was
created. The value of the new tag was set to 'w =
1/[\s^2^(Fo^2^)+(0.0463P)^2^+0.2788P] where P = (Fo^2^+2Fc^2^)/3'.

Automatic conversion script
Id: cif_fix_values 3143 2015-03-26 13:38:13Z robertas 
;
_cod_database_code 2008530

loop_
_symmetry_equiv_pos_as_xyz
'x, y, z'
'-x, -y, -z'

loop_
_atom_site_label
_atom_site_fract_x
_atom_site_fract_y
_atom_site_fract_z
_atom_site_U_iso_or_equiv
_atom_site_adp_type
_atom_site_calc_flag
_atom_site_refinement_flags
_atom_site_occupancy
_atom_site_disorder_assembly
_atom_site_disorder_group
_atom_site_type_symbol
Cu .59750(3) .54510(2) .54571(3) .03720(10) Uani d . 1 . . Cu
O1A .48471(17) .64453(12) .66092(18) .0507(5) Uani d . 1 . . O
O2A .31962(16) .56487(13) .58589(18) .0510(5) Uani d . 1 . . O
Cl1A .66796(12) .84814(9) .59754(13) .1233(4) Uani d D 1 . . Cl
Cl2A .33935(9) 1.05197(7) .93567(9) .0880(3) Uani d D 1 . . Cl
N1A .4429(3) .87358(19) .7326(3) .0645(7) Uani d D 1 . . N
H1A .486(3) .817(2) .706(3) .064(9) Uiso d D 1 . . H
C1A .3257(3) .8710(2) .6678(3) .0587(8) Uani d D 1 . . C
C2A .2546(3) .7997(2) .6669(3) .0531(7) Uani d D 1 . . C
C3A .1379(3) .7992(2) .6042(3) .0713(9) Uani d D 1 . . C
H2A .0893 .7513 .6019 .086 Uiso calc R 1 . . H
C4A .0939(4) .8687(3) .5457(4) .0947(14) Uani d D 1 . . C
H3A .0161 .8675 .5046 .114 Uiso calc R 1 . . H
C5A .1641(4) .9383(3) .5484(4) .0896(13) Uani d D 1 . . C
H4A .1337 .9855 .5100 .108 Uiso calc R 1 . . H
C6A .2805(3) .9403(2) .6074(3) .0772(10) Uani d D 1 . . C
H5A .3287 .9877 .6068 .093 Uiso calc R 1 . . H
C7A .5071(3) .9569(2) .7651(3) .0614(8) Uani d D 1 . . C
C8A .6141(4) .9556(2) .7131(4) .0779(10) Uani d D 1 . . C
C9A .6783(4) 1.0376(3) .7507(4) .0943(13) Uani d D 1 . . C
H6A .7506 1.0344 .7146 .113 Uiso calc R 1 . . H
C10A .6354(5) 1.1220(3) .8397(5) .1002(14) Uani d D 1 . . C
H7A .6781 1.1772 .8644 .120 Uiso calc R 1 . . H
C11A .5304(4) 1.1275(2) .8941(4) .0877(13) Uani d D 1 . . C
H8A .5011 1.1862 .9550 .105 Uiso calc R 1 . . H
C12A .4673(3) 1.0451(2) .8581(3) .0657(9) Uani d D 1 . . C
C13A .2958(3) .72669(19) .7371(3) .0526(7) Uani d . 1 . . C
H9A .2253 .7050 .7588 .063 Uiso calc R 1 . . H
H10A .3424 .7588 .8168 .063 Uiso calc R 1 . . H
C14A .3729(3) .63795(19) .6555(3) .0444(6) Uani d . 1 . . C
O1B .61906(15) .45876(12) .65218(17) .0459(4) Uani d . 1 . . O
O2B .44936(16) .38496(13) .57846(18) .0499(5) Uani d . 1 . . O
Cl1B .96754(9) .44436(7) .60513(10) .0836(3) Uani d D 1 . . Cl
Cl2B .95138(10) .17901(7) .84221(11) .0962(3) Uani d D 1 . . Cl
N1B .8443(2) .34255(19) .7377(3) .0566(7) Uani d D 1 . . N
H1B .810(3) .370(2) .680(3) .061(9) Uiso d D 1 . . H
C1B .7856(3) .37511(19) .8528(3) .0471(7) Uani d D 1 . . C
C2B .6615(3) .36813(19) .8463(3) .0472(7) Uani d D 1 . . C
C3B .6058(3) .3997(2) .9598(3) .0688(9) Uani d D 1 . . C
H2B .5228 .3960 .9563 .083 Uiso calc R 1 . . H
C4B .6685(5) .4369(3) 1.0794(4) .0893(13) Uani d D 1 . . C
H3B .6286 .4580 1.1549 .107 Uiso calc R 1 . . H
C5B .7899(5) .4417(3) 1.0829(4) .0911(13) Uani d D 1 . . C
H4B .8336 .4654 1.1622 .109 Uiso calc R 1 . . H
C6B .8494(3) .4120(2) .9716(3) .0689(9) Uani d D 1 . . C
H5B .9323 .4167 .9762 .083 Uiso calc R 1 . . H
C7B .9695(2) .3163(2) .7315(3) .0517(7) Uani d D 1 . . C
C8B 1.0391(3) .3559(2) .6701(3) .0592(8) Uani d D 1 . . C
C9B 1.1614(3) .3277(3) .6566(4) .0754(10) Uani d D 1 . . C
H6B 1.2046 .3551 .6129 .090 Uiso calc R 1 . . H
C10B 1.2182(3) .2582(3) .7089(4) .0909(13) Uani d D 1 . . C
H7B 1.3013 .2403 .7039 .109 Uiso calc R 1 . . H
C11B 1.1535(4) .2155(3) .7680(4) .0832(11) Uani d D 1 . . C
H8B 1.1922 .1679 .8023 .100 Uiso calc R 1 . . H
C12B 1.0309(3) .2428(2) .7770(3) .0625(8) Uani d D 1 . . C
C13B .5892(2) .32530(19) .7194(3) .0482(7) Uani d . 1 . . C
H9B .5179 .3013 .7358 .058 Uiso calc R 1 . . H
H10B .6381 .2687 .6655 .058 Uiso calc R 1 . . H
C14B .5484(2) .39597(18) .6451(2) .0394(6) Uani d . 1 . . C
O3 .75402(17) .62424(14) .6390(2) .0589(5) Uani d . 1 . . O
C15 .7948(3) .6592(2) .7499(4) .0705(10) Uani d . 1 . . C
C16 .7384(4) .6531(3) .8609(4) .1076(15) Uani d . 1 . . C
H11 .7293 .7175 .9253 .129 Uiso calc R 1 . . H
H12 .7892 .6083 .8969 .129 Uiso calc R 1 . . H
H13 .6600 .6295 .8326 .129 Uiso calc R 1 . . H
C17 .9063(4) .7103(4) .7800(5) .150(2) Uani d . 1 . . C
H14 .8845 .7795 .7936 .180 Uiso calc R 1 . . H
H15 .9572 .6825 .7094 .180 Uiso calc R 1 . . H
H16 .9494 .7021 .8567 .180 Uiso calc R 1 . . H
C18 -.0787(7) .0596(5) .0782(8) .091(3) Uani d PD .50 A -1 C
H17 -.0913 .1296 .0939 .109 Uiso calc PR .50 A -1 H
H18 -.0800 .0472 .1577 .109 Uiso calc PR .50 A -1 H
H19 -.1420 .0280 .0178 .109 Uiso calc PR .50 A -1 H
C19 .0416(8) .0192(8) .0240(11) .146(5) Uani d PDU .50 A -1 C
H20 .0539 -.0359 -.0493 .175 Uiso calc PR .50 A -1 H
O4 .1217(8) .0686(7) .0893(11) .214(5) Uani d PDU .50 A -1 O

loop_
_atom_site_aniso_label
_atom_site_aniso_U_11
_atom_site_aniso_U_22
_atom_site_aniso_U_33
_atom_site_aniso_U_12
_atom_site_aniso_U_13
_atom_site_aniso_U_23
Cu .03701(18) .03015(15) .04455(19) -.00471(12) -.00645(13) .01526(13)
O1A .0465(12) .0382(10) .0604(12) -.0012(8) .0022(9) .0094(9)
O2A .0469(11) .0435(10) .0565(12) -.0023(9) .0045(9) .0099(9)
Cl1A .1355(11) .0896(8) .1296(10) .0010(7) .0488(9) .0094(7)
Cl2A .0977(7) .0778(6) .0787(6) .0196(5) .0015(5) .0266(5)
N1A .0672(18) .0365(14) .085(2) -.0009(13) -.0136(15) .0223(14)
C1A .067(2) .0398(16) .060(2) .0042(15) -.0092(16) .0141(14)
C2A .0560(18) .0441(16) .0459(17) .0091(14) .0017(14) .0045(13)
C3A .064(2) .058(2) .074(2) .0010(16) -.0036(18) .0045(18)
C4A .089(3) .067(2) .095(3) .019(2) -.033(2) .009(2)
C5A .109(3) .058(2) .083(3) .018(2) -.031(2) .021(2)
C6A .099(3) .0486(18) .078(2) .0049(18) -.018(2) .0259(17)
C7A .076(2) .0395(16) .067(2) -.0029(15) -.0127(18) .0236(15)
C8A .090(3) .057(2) .088(3) -.0042(19) .000(2) .0300(19)
C9A .101(3) .075(3) .121(4) -.024(2) -.001(3) .048(3)
C10A .115(4) .055(2) .136(4) -.024(2) -.026(3) .045(3)
C11A .115(3) .0388(18) .098(3) -.007(2) -.031(3) .0216(19)
C12A .080(2) .0472(18) .066(2) .0014(16) -.0144(18) .0243(16)
C13A .0602(18) .0439(15) .0499(17) .0032(13) .0139(14) .0110(13)
C14A .0524(18) .0387(14) .0431(16) .0005(13) .0024(13) .0175(13)
O1B .0460(11) .0406(10) .0580(12) -.0123(8) -.0141(9) .0280(9)
O2B .0466(11) .0492(11) .0623(12) -.0117(9) -.0138(9) .0328(10)
Cl1B .0979(7) .0731(6) .0983(7) -.0015(5) .0177(6) .0515(5)
Cl2B .1183(8) .0789(6) .1120(8) -.0104(6) -.0033(7) .0619(6)
N1B .0445(14) .0765(18) .0592(17) -.0039(13) -.0041(12) .0392(15)
C1B .0544(17) .0432(15) .0475(17) -.0055(13) -.0058(14) .0227(13)
C2B .0554(17) .0425(15) .0497(17) .0044(13) .0017(14) .0274(13)
C3B .075(2) .069(2) .073(2) .0217(17) .0186(19) .0436(19)
C4B .124(4) .077(3) .058(2) .038(3) .021(2) .027(2)
C5B .135(4) .066(2) .050(2) .015(2) -.020(2) .0107(18)
C6B .075(2) .060(2) .066(2) -.0074(17) -.0230(19) .0227(18)
C7B .0444(16) .0523(17) .0587(18) -.0050(13) -.0063(14) .0223(14)
C8B .059(2) .0529(17) .063(2) -.0067(15) .0007(16) .0174(15)
C9B .058(2) .079(2) .082(3) -.0129(18) .0142(19) .012(2)
C10B .052(2) .096(3) .101(3) .012(2) .004(2) .012(3)
C11B .073(3) .071(2) .088(3) .016(2) -.015(2) .021(2)
C12B .066(2) .0545(17) .065(2) -.0014(15) -.0107(16) .0247(16)
C13B .0465(16) .0451(15) .0630(18) -.0094(12) -.0086(14) .0330(14)
C14B .0421(15) .0362(13) .0414(15) .0015(11) .0011(12) .0174(12)
O3 .0508(12) .0530(12) .0712(15) -.0165(10) -.0170(11) .0213(11)
C15 .062(2) .0504(18) .091(3) -.0116(16) -.021(2) .0206(19)
C16 .127(4) .102(3) .081(3) -.035(3) -.031(3) .018(3)
C17 .118(4) .178(5) .153(5) -.095(4) -.059(4) .046(4)
C18 .093(6) .072(5) .092(6) -.020(4) .059(5) -.014(4)
C19 .162(13) .148(11) .164(12) -.078(9) -.066(9) .101(10)
O4 .148(7) .179(8) .225(10) .018(6) -.030(7) -.019(8)

loop_
_atom_type_symbol
_atom_type_description
_atom_type_scat_dispersion_real
_atom_type_scat_dispersion_imag
_atom_type_scat_source
C C 0.0033 0.0016 'International Tables Vol C Tables 4.2.6.8 and 6.1.1.4'
H H 0.0000 0.0000 'International Tables Vol C Tables 4.2.6.8 and 6.1.1.4'
Cl Cl 0.1484 0.1585 'International Tables Vol C Tables 4.2.6.8 and 6.1.1.4'
N N 0.0061 0.0033 'International Tables Vol C Tables 4.2.6.8 and 6.1.1.4'
O O 0.0106 0.0060 'International Tables Vol C Tables 4.2.6.8 and 6.1.1.4'
Cu Cu 0.3201 1.2651 'International Tables Vol C Tables 4.2.6.8 and 6.1.1.4'

loop_
_geom_angle_atom_site_label_1
_geom_angle_atom_site_label_2
_geom_angle_atom_site_label_3
_geom_angle_site_symmetry_1
_geom_angle_site_symmetry_3
_geom_angle
_geom_angle_publ_flag
O2A Cu O2B 2_666 2_666 90.40(10) ?
O2A Cu O1B 2_666 . 86.90(10) ?
O2B Cu O1B 2_666 . 168.76(7) ?
O2A Cu O1A 2_666 . 168.77(7) ?
O2B Cu O1A 2_666 . 87.25(10) ?
O1B Cu O1A . . 93.29(10) y
O2A Cu O3 2_666 . 98.48(9) ?
O2B Cu O3 2_666 . 96.44(9) ?
O1B Cu O3 . . 94.75(9) y
O1A Cu O3 . . 92.70(9) y
O2A Cu Cu 2_666 2_666 85.68(7) ?
O2B Cu Cu 2_666 2_666 86.52(7) ?
O1B Cu Cu . 2_666 82.40(7) ?
O1A Cu Cu . 2_666 83.22(8) ?
O3 Cu Cu . 2_666 174.85(6) ?
C14A O1A Cu . . 123.61(17) ?
C14A O2A Cu . 2_666 121.56(18) ?
C7A N1A C1A . . 121.6(2) ?
C7A N1A H1A . . 115(2) ?
C1A N1A H1A . . 112(2) ?
C2A C1A C6A . . 120.0(3) ?
C2A C1A N1A . . 119.1(3) ?
C6A C1A N1A . . 120.9(3) ?
C1A C2A C3A . . 118.4(3) ?
C1A C2A C13A . . 122.3(3) ?
C3A C2A C13A . . 119.2(3) ?
C4A C3A C2A . . 121.0(4) ?
C4A C3A H2A . . 119.5 ?
C2A C3A H2A . . 119.5 ?
C5A C4A C3A . . 119.8(4) ?
C5A C4A H3A . . 120.1 ?
C3A C4A H3A . . 120.1 ?
C4A C5A C6A . . 120.9(3) ?
C4A C5A H4A . . 119.5 ?
C6A C5A H4A . . 119.5 ?
C5A C6A C1A . . 119.8(4) ?
C5A C6A H5A . . 120.1 ?
C1A C6A H5A . . 120.1 ?
C8A C7A C12A . . 116.3(3) ?
C8A C7A N1A . . 123.1(3) ?
C12A C7A N1A . . 120.5(3) ?
C7A C8A C9A . . 122.0(4) ?
C7A C8A Cl1A . . 118.3(3) ?
C9A C8A Cl1A . . 119.6(3) ?
C10A C9A C8A . . 119.6(4) ?
C10A C9A H6A . . 120.2 ?
C8A C9A H6A . . 120.2 ?
C9A C10A C11A . . 120.8(4) ?
C9A C10A H7A . . 119.6 ?
C11A C10A H7A . . 119.6 ?
C10A C11A C12A . . 119.6(4) ?
C10A C11A H8A . . 120.2 ?
C12A C11A H8A . . 120.2 ?
C11A C12A C7A . . 121.6(4) ?
C11A C12A Cl2A . . 118.5(3) ?
C7A C12A Cl2A . . 119.8(3) ?
C2A C13A C14A . . 111.2(2) ?
C2A C13A H9A . . 109.4 ?
C14A C13A H9A . . 109.4 ?
C2A C13A H10A . . 109.4 ?
C14A C13A H10A . . 109.4 ?
H9A C13A H10A . . 108.0 ?
O2A C14A O1A . . 125.5(2) ?
O2A C14A C13A . . 117.3(2) ?
O1A C14A C13A . . 117.2(2) ?
C14B O1B Cu . . 124.63(16) ?
C14B O2B Cu . 2_666 120.49(16) ?
C7B N1B C1B . . 123.8(2) ?
C7B N1B H1B . . 114.5(19) ?
C1B N1B H1B . . 113.7(19) ?
C6B C1B C2B . . 119.9(3) ?
C6B C1B N1B . . 121.2(3) ?
C2B C1B N1B . . 118.9(2) ?
C3B C2B C1B . . 118.0(3) ?
C3B C2B C13B . . 120.2(3) ?
C1B C2B C13B . . 121.8(3) ?
C2B C3B C4B . . 122.7(4) ?
C2B C3B H2B . . 118.7 ?
C4B C3B H2B . . 118.7 ?
C5B C4B C3B . . 118.0(4) ?
C5B C4B H3B . . 121.0 ?
C3B C4B H3B . . 121.0 ?
C4B C5B C6B . . 121.5(4) ?
C4B C5B H4B . . 119.3 ?
C6B C5B H4B . . 119.3 ?
C5B C6B C1B . . 119.9(4) ?
C5B C6B H5B . . 120.1 ?
C1B C6B H5B . . 120.1 ?
C8B C7B C12B . . 115.3(3) ?
C8B C7B N1B . . 122.1(3) ?
C12B C7B N1B . . 122.4(3) ?
C9B C8B C7B . . 123.4(3) ?
C9B C8B Cl1B . . 118.7(3) ?
C7B C8B Cl1B . . 118.0(2) ?
C10B C9B C8B . . 118.6(4) ?
C10B C9B H6B . . 120.7 ?
C8B C9B H6B . . 120.7 ?
C11B C10B C9B . . 120.3(3) ?
C11B C10B H7B . . 119.8 ?
C9B C10B H7B . . 119.8 ?
C10B C11B C12B . . 119.9(3) ?
C10B C11B H8B . . 120.0 ?
C12B C11B H8B . . 120.0 ?
C11B C12B C7B . . 122.3(3) ?
C11B C12B Cl2B . . 117.7(3) ?
C7B C12B Cl2B . . 119.9(2) ?
C2B C13B C14B . . 115.3(2) ?
C2B C13B H9B . . 108.4 ?
C14B C13B H9B . . 108.4 ?
C2B C13B H10B . . 108.4 ?
C14B C13B H10B . . 108.4 ?
H9B C13B H10B . . 107.5 ?
O2B C14B O1B . . 125.5(2) ?
O2B C14B C13B . . 117.2(2) ?
O1B C14B C13B . . 117.2(2) ?
C15 O3 Cu . . 134.8(2) y
O3 C15 C17 . . 120.5(4) y
O3 C15 C16 . . 123.0(3) y
C17 C15 C16 . . 116.5(4) y
C15 C16 H11 . . 109.5 ?
C15 C16 H12 . . 109.5 ?
H11 C16 H12 . . 109.5 ?
C15 C16 H13 . . 109.5 ?
H11 C16 H13 . . 109.5 ?
H12 C16 H13 . . 109.5 ?
C15 C17 H14 . . 109.5 ?
C15 C17 H15 . . 109.5 ?
H14 C17 H15 . . 109.5 ?
C15 C17 H16 . . 109.5 ?
H14 C17 H16 . . 109.5 ?
H15 C17 H16 . . 109.5 ?
O4 C19 C18 . . 110.7(10) ?
O4 C19 H20 . . 124.6 ?
C18 C19 H20 . . 124.6 ?

loop_
_geom_bond_atom_site_label_1
_geom_bond_atom_site_label_2
_geom_bond_site_symmetry_2
_geom_bond_distance
_geom_bond_publ_flag
Cu O2A 2_666 1.956(2) ?
Cu O2B 2_666 1.957(2) ?
Cu O1B . 1.968(2) y
Cu O1A . 1.973(2) y
Cu O3 . 2.177(2) y
Cu Cu 2_666 2.6103(13) ?
O1A C14A . 1.256(3) y
O2A C14A . 1.254(3) y
O2A Cu 2_666 1.956(2) ?
Cl1A C8A . 1.724(4) ?
Cl2A C12A . 1.725(4) ?
N1A C7A . 1.406(4) ?
N1A C1A . 1.412(4) ?
N1A H1A . .86(2) ?
C1A C2A . 1.383(4) ?
C1A C6A . 1.396(4) ?
C2A C3A . 1.399(4) ?
C2A C13A . 1.509(4) ?
C3A C4A . 1.381(5) ?
C3A H2A . .9300 ?
C4A C5A . 1.351(5) ?
C4A H3A . .9300 ?
C5A C6A . 1.381(5) ?
C5A H4A . .9300 ?
C6A H5A . .9300 ?
C7A C8A . 1.381(5) ?
C7A C12A . 1.390(4) ?
C8A C9A . 1.386(5) ?
C9A C10A . 1.347(6) ?
C9A H6A . .9300 ?
C10A C11A . 1.359(6) ?
C10A H7A . .9300 ?
C11A C12A . 1.384(5) ?
C11A H8A . .9300 ?
C13A C14A . 1.511(4) ?
C13A H9A . .9700 ?
C13A H10A . .9700 ?
O1B C14B . 1.261(3) y
O2B C14B . 1.250(3) y
O2B Cu 2_666 1.957(2) ?
Cl1B C8B . 1.733(3) ?
Cl2B C12B . 1.733(3) ?
N1B C7B . 1.398(3) ?
N1B C1B . 1.405(4) ?
N1B H1B . .88(2) ?
C1B C6B . 1.387(4) ?
C1B C2B . 1.392(4) ?
C2B C3B . 1.373(4) ?
C2B C13B . 1.510(4) ?
C3B C4B . 1.388(5) ?
C3B H2B . .9300 ?
C4B C5B . 1.360(6) ?
C4B H3B . .9300 ?
C5B C6B . 1.377(5) ?
C5B H4B . .9300 ?
C6B H5B . .9300 ?
C7B C8B . 1.382(4) ?
C7B C12B . 1.392(4) ?
C8B C9B . 1.379(4) ?
C9B C10B . 1.372(5) ?
C9B H6B . .9300 ?
C10B C11B . 1.358(5) ?
C10B H7B . .9300 ?
C11B C12B . 1.375(5) ?
C11B H8B . .9300 ?
C13B C14B . 1.513(3) ?
C13B H9B . .9700 ?
C13B H10B . .9700 ?
O3 C15 . 1.214(4) y
C15 C17 . 1.480(5) y
C15 C16 . 1.481(6) y
C16 H11 . .9600 ?
C16 H12 . .9600 ?
C16 H13 . .9600 ?
C17 H14 . .9600 ?
C17 H15 . .9600 ?
C17 H16 . .9600 ?
C18 C19 . 1.493(7) ?
C18 H17 . .9600 ?
C18 H18 . .9600 ?
C18 H19 . .9600 ?
C19 O4 . 1.225(6) ?
C19 H20 . .9300 ?

loop_
_geom_torsion_atom_site_label_1
_geom_torsion_atom_site_label_2
_geom_torsion_atom_site_label_3
_geom_torsion_atom_site_label_4
_geom_torsion_site_symmetry_1
_geom_torsion
O2A Cu O1A C14A 2_666 7.1(5)
O2B Cu O1A C14A 2_666 85.2(2)
O1B Cu O1A C14A . -83.5(2)
O3 Cu O1A C14A . -178.4(2)
Cu Cu O1A C14A 2_666 -1.59(19)
C7A N1A C1A C2A . -163.8(3)
C7A N1A C1A C6A . 15.0(5)
C6A C1A C2A C3A . 0.1(4)
N1A C1A C2A C3A . 178.9(3)
C6A C1A C2A C13A . -176.4(3)
N1A C1A C2A C13A . 2.4(4)
C1A C2A C3A C4A . -0.7(5)
C13A C2A C3A C4A . 176.0(3)
C2A C3A C4A C5A . 0.2(6)
C3A C4A C5A C6A . 0.9(6)
C4A C5A C6A C1A . -1.5(6)
C2A C1A C6A C5A . 1.0(5)
N1A C1A C6A C5A . -177.8(3)
C1A N1A C7A C8A . -115.0(4)
C1A N1A C7A C12A . 68.2(4)
C12A C7A C8A C9A . -0.4(5)
N1A C7A C8A C9A . -177.3(3)
C12A C7A C8A Cl1A . 179.8(2)
N1A C7A C8A Cl1A . 2.9(4)
C7A C8A C9A C10A . -0.6(6)
Cl1A C8A C9A C10A . 179.2(3)
C8A C9A C10A C11A . 0.6(6)
C9A C10A C11A C12A . 0.5(6)
C10A C11A C12A C7A . -1.6(5)
C10A C11A C12A Cl2A . 176.2(3)
C8A C7A C12A C11A . 1.5(5)
N1A C7A C12A C11A . 178.5(3)
C8A C7A C12A Cl2A . -176.3(2)
N1A C7A C12A Cl2A . 0.8(4)
C1A C2A C13A C14A . -85.0(3)
C3A C2A C13A C14A . 98.5(3)
Cu O2A C14A O1A 2_666 -8.9(4)
Cu O2A C14A C13A 2_666 169.31(17)
Cu O1A C14A O2A . 6.7(4)
Cu O1A C14A C13A . -171.51(17)
C2A C13A C14A O2A . -91.9(3)
C2A C13A C14A O1A . 86.5(3)
O2A Cu O1B C14B 2_666 -84.7(2)
O2B Cu O1B C14B 2_666 -8.3(5)
O1A Cu O1B C14B . 84.1(2)
O3 Cu O1B C14B . 177.1(2)
Cu Cu O1B C14B 2_666 1.37(19)
C7B N1B C1B C6B . 19.8(4)
C7B N1B C1B C2B . -159.0(3)
C6B C1B C2B C3B . 0.8(4)
N1B C1B C2B C3B . 179.6(2)
C6B C1B C2B C13B . -177.9(2)
N1B C1B C2B C13B . 0.9(4)
C1B C2B C3B C4B . -0.7(4)
C13B C2B C3B C4B . 178.0(3)
C2B C3B C4B C5B . -0.2(5)
C3B C4B C5B C6B . 1.0(6)
C4B C5B C6B C1B . -0.9(5)
C2B C1B C6B C5B . 0.0(4)
N1B C1B C6B C5B . -178.8(3)
C1B N1B C7B C8B . -128.1(3)
C1B N1B C7B C12B . 57.4(4)
C12B C7B C8B C9B . -1.6(4)
N1B C7B C8B C9B . -176.5(3)
C12B C7B C8B Cl1B . 177.5(2)
N1B C7B C8B Cl1B . 2.6(4)
C7B C8B C9B C10B . -1.4(5)
Cl1B C8B C9B C10B . 179.5(3)
C8B C9B C10B C11B . 2.7(6)
C9B C10B C11B C12B . -0.8(6)
C10B C11B C12B C7B . -2.4(5)
C10B C11B C12B Cl2B . 175.1(3)
C8B C7B C12B C11B . 3.5(5)
N1B C7B C12B C11B . 178.4(3)
C8B C7B C12B Cl2B . -174.0(2)
N1B C7B C12B Cl2B . 0.9(4)
C3B C2B C13B C14B . 99.2(3)
C1B C2B C13B C14B . -82.1(3)
Cu O2B C14B O1B 2_666 8.9(4)
Cu O2B C14B C13B 2_666 -168.49(17)
Cu O1B C14B O2B . -6.6(4)
Cu O1B C14B C13B . 170.80(17)
C2B C13B C14B O2B . -147.5(3)
C2B C13B C14B O1B . 34.8(4)
O2A Cu O3 C15 2_666 -131.0(3)
O2B Cu O3 C15 2_666 137.6(3)
O1B Cu O3 C15 . -43.4(3)
O1A Cu O3 C15 . 50.1(3)
Cu Cu O3 C15 2_666 12.7(8)
Cu O3 C15 C17 . -179.6(3)
Cu O3 C15 C16 . 0.8(5)
